data_7046347
loop_
_publ_author_name
'Zhang, Ruilian'
'Wang, Li'
'Xu, Cong'
'Yang, Huan'
'Chen, Wanmin'
'Gao, Guoshu'
'Liu, Weisheng'

_publ_section_title
;
 Anion-induced 3d-4f luminescent coordination clusters: structural
 characteristics and chemical fixation of CO<sub>2</sub> under mild
 conditions.
;
_journal_issue 21
_journal_name_full 'Dalton transactions (Cambridge, England : 2003)'
_journal_page_first 7159
_journal_page_last 7165
_journal_paper_doi 10.1039/c8dt01292j
_journal_volume 47
_journal_year 2018
_chemical_formula_moiety 'C36 H38 Er2 N4 O30 Zn2, 4(C2 H3 N)'
_chemical_formula_sum 'C44 H50 Er2 N8 O30 Zn2'
_chemical_formula_weight 1636.18
_space_group_crystal_system triclinic
_space_group_IT_number 2
_space_group_name_Hall '-P 1'
_space_group_name_H-M_alt 'P -1'
_symmetry_space_group_name_Hall '-P 1'
_symmetry_space_group_name_H-M 'P -1'
_atom_sites_solution_hydrogens mixed
_audit_block_doi 10.5517/ccdc.csd.cc1pwpcm
_audit_creation_date 2018-04-25
_audit_creation_method
;
Olex2 1.2
(compiled 2017.08.10 svn.r3458 for OlexSys, GUI svn.r5381)
;
_audit_update_record
;
2018-04-25 deposited with the CCDC.
2018-05-03 downloaded from the CCDC.
;
_cell_angle_alpha 83.834(7)
_cell_angle_beta 68.566(8)
_cell_angle_gamma 64.269(9)
_cell_formula_units_Z 1
_cell_length_a 11.0490(10)
_cell_length_b 11.0806(10)
_cell_length_c 14.7671(12)
_cell_measurement_reflns_used 4867
_cell_measurement_temperature 293(2)
_cell_measurement_theta_max 27.8670
_cell_measurement_theta_min 3.7990
_cell_volume 1513.2(3)
_computing_cell_refinement
;
CrysAlisPro, Agilent Technologies,
Version 1.171.37.35 (release 13-08-2014 CrysAlis171 .NET)
(compiled Aug 13 2014,18:06:01)
;
_computing_data_collection
;
CrysAlisPro, Agilent Technologies,
Version 1.171.37.35 (release 13-08-2014 CrysAlis171 .NET)
(compiled Aug 13 2014,18:06:01)
;
_computing_data_reduction
;
CrysAlisPro, Agilent Technologies,
Version 1.171.37.35 (release 13-08-2014 CrysAlis171 .NET)
(compiled Aug 13 2014,18:06:01)
;
_computing_molecular_graphics 'Olex2 (Dolomanov et al., 2009)'
_computing_publication_material 'Olex2 (Dolomanov et al., 2009)'
_computing_structure_refinement 'XL (Sheldrick, 2008)'
_diffrn_ambient_temperature 293(2)
_diffrn_detector 'CCD plate'
_diffrn_detector_area_resol_mean 16.0733
_diffrn_detector_type Eos
_diffrn_measured_fraction_theta_full 0.997
_diffrn_measured_fraction_theta_max 0.998
_diffrn_measurement_details
;
#__ type_ start__ end____ width___ exp.time_
  1 omega  -49.00   38.60   1.2000    2.0000
omega____ theta____ kappa____ phi______ frames
    -       20.5854  -38.0000    0.0000 73

#__ type_ start__ end____ width___ exp.time_
  2 omega  -18.00   62.40   1.2000    2.0000
omega____ theta____ kappa____ phi______ frames
    -       20.5854  -99.0000    0.0000 67

#__ type_ start__ end____ width___ exp.time_
  3 omega   72.00   97.20   1.2000    2.0000
omega____ theta____ kappa____ phi______ frames
    -       20.5854 -178.0000 -150.0000 21

#__ type_ start__ end____ width___ exp.time_
  4 omega  -36.00   36.00   1.2000    2.0000
omega____ theta____ kappa____ phi______ frames
    -       20.5854  -57.0000 -120.0000 60

#__ type_ start__ end____ width___ exp.time_
  5 omega  -48.00   39.60   1.2000    2.0000
omega____ theta____ kappa____ phi______ frames
    -       20.5854  -57.0000  120.0000 73

#__ type_ start__ end____ width___ exp.time_
  6 omega  -20.00   23.20   1.2000    2.0000
omega____ theta____ kappa____ phi______ frames
    -      -17.1479  -99.0000  150.0000 36
;
_diffrn_measurement_device 'four-circle diffractometer'
_diffrn_measurement_device_type 'SuperNova, Dual, Cu at zero, Eos'
_diffrn_measurement_method '\w scans'
_diffrn_orient_matrix_UB_11 -0.0696125000
_diffrn_orient_matrix_UB_12 0.0479547000
_diffrn_orient_matrix_UB_13 0.0026435000
_diffrn_orient_matrix_UB_21 0.0302954000
_diffrn_orient_matrix_UB_22 0.0224555000
_diffrn_orient_matrix_UB_23 -0.0458657000
_diffrn_orient_matrix_UB_31 -0.0071729000
_diffrn_orient_matrix_UB_32 -0.0475866000
_diffrn_orient_matrix_UB_33 -0.0237086000
_diffrn_radiation_monochromator mirror
_diffrn_radiation_probe x-ray
_diffrn_radiation_type MoK\a
_diffrn_radiation_wavelength 0.71073
_diffrn_reflns_av_R_equivalents 0.0392
_diffrn_reflns_av_unetI/netI 0.0654
_diffrn_reflns_Laue_measured_fraction_full 0.997
_diffrn_reflns_Laue_measured_fraction_max 0.998
_diffrn_reflns_limit_h_max 12
_diffrn_reflns_limit_h_min -13
_diffrn_reflns_limit_k_max 13
_diffrn_reflns_limit_k_min -13
_diffrn_reflns_limit_l_max 17
_diffrn_reflns_limit_l_min -18
_diffrn_reflns_number 10897
_diffrn_reflns_point_group_measured_fraction_full 0.997
_diffrn_reflns_point_group_measured_fraction_max 0.998
_diffrn_reflns_theta_full 25.242
_diffrn_reflns_theta_max 26.021
_diffrn_reflns_theta_min 3.501
_diffrn_source 'SuperNova (Mo) X-ray Source'
_exptl_absorpt_coefficient_mu 3.621
_exptl_absorpt_correction_T_max 1.00000
_exptl_absorpt_correction_T_min 0.84242
_exptl_absorpt_correction_type multi-scan
_exptl_absorpt_process_details
;
CrysAlisPro, Agilent Technologies,
Version 1.171.37.35 (release 13-08-2014 CrysAlis171 .NET)
(compiled Aug 13 2014,18:06:01)
Empirical absorption correction using spherical harmonics,
 implemented in SCALE3 ABSPACK scaling algorithm.
;
_exptl_crystal_colour 'clear light colourless'
_exptl_crystal_colour_lustre clear
_exptl_crystal_colour_modifier light
_exptl_crystal_colour_primary colourless
_exptl_crystal_density_diffrn 1.796
_exptl_crystal_description block
_exptl_crystal_F_000 806
_exptl_crystal_size_max 0.23
_exptl_crystal_size_mid 0.22
_exptl_crystal_size_min 0.21
_refine_diff_density_max 0.981
_refine_diff_density_min -0.839
_refine_diff_density_rms 0.120
_refine_ls_extinction_method none
_refine_ls_goodness_of_fit_ref 1.051
_refine_ls_hydrogen_treatment mixed
_refine_ls_matrix_type full
_refine_ls_number_parameters 417
_refine_ls_number_reflns 5961
_refine_ls_number_restraints 42
_refine_ls_restrained_S_all 1.076
_refine_ls_R_factor_all 0.0478
_refine_ls_R_factor_gt 0.0374
_refine_ls_shift/su_max 0.001
_refine_ls_shift/su_mean 0.000
_refine_ls_structure_factor_coef Fsqd
_refine_ls_weighting_details 'w=1/[\s^2^(Fo^2^)+(0.0217P)^2^] where P=(Fo^2^+2Fc^2^)/3'
_refine_ls_weighting_scheme calc
_refine_ls_wR_factor_gt 0.0708
_refine_ls_wR_factor_ref 0.0782
_reflns_Friedel_coverage 0.000
_reflns_number_gt 5068
_reflns_number_total 5961
_reflns_threshold_expression 'I > 2\s(I)'
_cod_data_source_file c8dt01292j2.cif
_cod_data_source_block 1c
_cod_depositor_comments 'Adding full bibliography for 7046347--7046353.cif.'
_cod_database_code 7046347
_shelx_shelxl_version_number 2018/1
_shelx_space_group_comment
;
The symmetry employed for this shelxl refinement is uniquely defined
by the following loop, which should always be used as a source of
symmetry information in preference to the above space-group names.
They are only intended as comments.
;
_reflns_odcompleteness_completeness 99.79
_reflns_odcompleteness_iscentric 1
_reflns_odcompleteness_theta 26.32
_olex2_refinement_description
;
1. Fixed Uiso
 At 1.2 times of:
  All C(H) groups
 At 1.5 times of:
  All C(H,H,H) groups
2. Uiso/Uaniso restraints and constraints
Uanis(N4) \\sim Ueq, Uanis(C21B) \\sim Ueq, Uanis(C21A) \\sim Ueq, Uanis(C22A)
\\sim Ueq, Uanis(C22B) \\sim Ueq, Uanis(O8) \\sim Ueq, Uanis(C17) \\sim Ueq:
with sigma of 0.005 and sigma for terminal atoms of 0.01
3. Others
 Fixed Sof: C21B(0.5) C21A(0.5) C22A(0.5) H22A(0.5) H22B(0.5) H22C(0.5)
 C22B(0.5) H22D(0.5) H22E(0.5) H22F(0.5)
4.a Aromatic/amide H refined with riding coordinates:
 C13(H13), C12(H12), C3(H3), C14(H14), C5(H5), C4(H4)
4.b Idealised Me refined as rotating group:
 C18(H18A,H18B,H18C), C9(H9A,H9B,H9C), C8(H8A,H8B,H8C), C17(H17A,H17B,H17C),
 C20(H20A,H20B,H20C), C22A(H22A,H22B,H22C), C22B(H22D,H22E,H22F)
;
_olex2_submission_special_instructions 'No special instructions were received'

loop_
_space_group_symop_operation_xyz
'x, y, z'
'-x, -y, -z'

loop_
_atom_site_label
_atom_site_type_symbol
_atom_site_fract_x
_atom_site_fract_y
_atom_site_fract_z
_atom_site_U_iso_or_equiv
_atom_site_adp_type
_atom_site_occupancy
_atom_site_site_symmetry_order
_atom_site_calc_flag
_atom_site_refinement_flags_posn
_atom_site_refinement_flags_adp
_atom_site_refinement_flags_occupancy
_atom_site_disorder_assembly
_atom_site_disorder_group
Er1 Er -0.01370(2) 0.42116(2) 0.30424(2) 0.02943(8) Uani 1 1 d . . . . .
Zn1 Zn 0.08360(6) 0.57298(5) 0.44266(4) 0.02955(14) Uani 1 1 d . . . . .
O15 O -0.0973(4) 0.5531(3) 0.4464(2) 0.0292(8) Uani 1 1 d . . . . .
O1 O 0.1601(4) 0.4800(3) 0.3091(2) 0.0347(8) Uani 1 1 d . . . . .
O5 O 0.0153(4) 0.2951(3) 0.4376(2) 0.0326(8) Uani 1 1 d . . . . .
O3 O 0.3159(4) 0.5198(4) 0.3858(2) 0.0425(9) Uani 1 1 d . . . . .
O13 O -0.0663(4) 0.3389(4) 0.1779(3) 0.0510(10) Uani 1 1 d . . . . .
O7 O -0.0505(4) 0.2302(3) 0.6177(2) 0.0404(9) Uani 1 1 d . . . . .
O10 O -0.2711(4) 0.5441(4) 0.3361(3) 0.0505(10) Uani 1 1 d . . . . .
O12 O -0.1182(5) 0.2624(4) 0.3202(3) 0.0518(11) Uani 1 1 d . . . . .
O6 O 0.1867(4) 0.2136(3) 0.2461(3) 0.0456(9) Uani 1 1 d . . . . .
O2 O 0.1266(4) 0.4448(4) 0.1431(3) 0.0434(9) Uani 1 1 d . . . . .
O4 O 0.3213(5) 0.3705(5) 0.0098(3) 0.0672(13) Uani 1 1 d . . . . .
O9 O -0.1413(5) 0.6452(4) 0.2560(3) 0.0536(10) Uani 1 1 d . . . . .
O14 O -0.1369(6) 0.1791(4) 0.2021(4) 0.0793(15) Uani 1 1 d . . . . .
O11 O -0.3700(5) 0.7403(4) 0.2832(3) 0.0796(15) Uani 1 1 d . . . . .
O8 O 0.3468(6) 0.0011(4) 0.2188(3) 0.0882(15) Uani 1 1 d . U . . .
N1 N -0.2646(6) 0.6467(5) 0.2923(3) 0.0483(12) Uani 1 1 d . . . . .
N2 N -0.1076(5) 0.2580(5) 0.2313(4) 0.0482(12) Uani 1 1 d . . . . .
C18 C -0.0873(8) 0.2004(6) 0.7176(4) 0.069(2) Uani 1 1 d . . . . .
H18A H -0.006141 0.176061 0.737041 0.104 Uiso 1 1 calc GR . . . .
H18B H -0.114064 0.127100 0.726415 0.104 Uiso 1 1 calc GR . . . .
H18C H -0.166566 0.277914 0.756641 0.104 Uiso 1 1 calc GR . . . .
C10 C 0.0866(5) 0.1671(4) 0.4523(4) 0.0304(11) Uani 1 1 d . . . . .
C1 C 0.2948(5) 0.4516(5) 0.2502(3) 0.0329(11) Uani 1 1 d . . . . .
C13 C 0.2312(7) -0.0949(6) 0.4971(5) 0.0612(18) Uani 1 1 d . . . . .
H13 H 0.278600 -0.182560 0.512262 0.073 Uiso 1 1 calc R . . . .
C11 C 0.0550(6) 0.1271(5) 0.5495(4) 0.0358(12) Uani 1 1 d . . . . .
C15 C 0.1957(6) 0.0691(5) 0.3784(4) 0.0363(12) Uani 1 1 d . . . . .
C2 C 0.3858(5) 0.4686(5) 0.2898(4) 0.0389(12) Uani 1 1 d . . . . .
C6 C 0.3517(6) 0.4101(5) 0.1508(4) 0.0414(13) Uani 1 1 d . . . . .
C7 C 0.2551(6) 0.4103(5) 0.1031(4) 0.0414(13) Uani 1 1 d . . . . .
C9 C 0.4003(6) 0.5311(6) 0.4356(4) 0.0555(16) Uani 1 1 d . . . . .
H9A H 0.437259 0.595179 0.405316 0.083 Uiso 1 1 calc GR . . . .
H9B H 0.478836 0.445282 0.432296 0.083 Uiso 1 1 calc GR . . . .
H9C H 0.341429 0.560261 0.502546 0.083 Uiso 1 1 calc GR . . . .
C16 C 0.2381(6) 0.1052(5) 0.2781(4) 0.0469(14) Uani 1 1 d . . . . .
C12 C 0.1244(7) -0.0009(5) 0.5721(4) 0.0494(15) Uani 1 1 d . . . . .
H12 H 0.100829 -0.024858 0.636432 0.059 Uiso 1 1 calc R . . . .
C3 C 0.5257(6) 0.4372(6) 0.2363(4) 0.0561(16) Uani 1 1 d . . . . .
H3 H 0.584064 0.447262 0.264251 0.067 Uiso 1 1 calc R . . . .
C14 C 0.2690(6) -0.0637(5) 0.4023(5) 0.0513(15) Uani 1 1 d . . . . .
H14 H 0.341907 -0.128644 0.353806 0.062 Uiso 1 1 calc R . . . .
C8 C 0.2336(8) 0.3697(8) -0.0430(5) 0.092(3) Uani 1 1 d . . . . .
H8A H 0.192499 0.457036 -0.066267 0.137 Uiso 1 1 calc GR . . . .
H8B H 0.158008 0.346967 -0.000353 0.137 Uiso 1 1 calc GR . . . .
H8C H 0.292252 0.304629 -0.097293 0.137 Uiso 1 1 calc GR . . . .
C5 C 0.4967(6) 0.3774(6) 0.0968(4) 0.0597(17) Uani 1 1 d . . . . .
H5 H 0.534791 0.347120 0.031655 0.072 Uiso 1 1 calc R . . . .
C4 C 0.5826(7) 0.3895(7) 0.1383(5) 0.0691(19) Uani 1 1 d . . . . .
H4 H 0.679149 0.366098 0.101938 0.083 Uiso 1 1 calc R . . . .
C17 C 0.3984(11) 0.0251(8) 0.1161(6) 0.123(3) Uani 1 1 d . U . . .
H17A H 0.459884 -0.059137 0.078912 0.185 Uiso 1 1 calc GR . . . .
H17B H 0.451287 0.077843 0.106468 0.185 Uiso 1 1 calc GR . . . .
H17C H 0.318035 0.072520 0.095095 0.185 Uiso 1 1 calc GR . . . .
C20 C 0.5837(10) 0.0613(9) 0.3306(7) 0.120(3) Uani 1 1 d . . . . .
H20A H 0.584493 -0.025698 0.330581 0.179 Uiso 1 1 calc GR . . . .
H20B H 0.672282 0.051952 0.334279 0.179 Uiso 1 1 calc GR . . . .
H20C H 0.573279 0.102822 0.271759 0.179 Uiso 1 1 calc GR . . . .
N3 N 0.3740(7) 0.2095(6) 0.4763(6) 0.093(2) Uani 1 1 d . . . . .
C19 C 0.4653(9) 0.1434(7) 0.4134(7) 0.077(2) Uani 1 1 d . . . . .
H15 H -0.164(5) 0.612(4) 0.462(4) 0.024(15) Uiso 1 1 d . . . . .
N4 N 0.0244(17) 0.1791(13) -0.0582(9) 0.201(5) Uani 1 1 d . U . . .
C21B C 0.139(4) 0.081(3) -0.059(2) 0.149(9) Uani 0.5 1 d . U P A -1
C21A C -0.097(3) 0.153(2) -0.0538(18) 0.147(8) Uani 0.5 1 d . U P A 1
C22A C -0.191(3) 0.107(2) -0.0514(17) 0.155(9) Uani 0.5 1 d . U P A 1
H22A H -0.177015 0.028510 -0.014299 0.232 Uiso 0.5 1 calc GR . P A 1
H22B H -0.176226 0.084245 -0.116584 0.232 Uiso 0.5 1 calc GR . P A 1
H22C H -0.286554 0.174856 -0.021409 0.232 Uiso 0.5 1 calc GR . P A 1
C22B C 0.209(3) 0.013(2) -0.025(2) 0.151(9) Uani 0.5 1 d . U P A -1
H22D H 0.195825 0.056015 0.032724 0.226 Uiso 0.5 1 calc GR . P A -1
H22E H 0.306300 -0.016553 -0.068924 0.226 Uiso 0.5 1 calc GR . P A -1
H22F H 0.186624 -0.063540 -0.007910 0.226 Uiso 0.5 1 calc GR . P A -1

loop_
_atom_site_aniso_label
_atom_site_aniso_U_11
_atom_site_aniso_U_22
_atom_site_aniso_U_33
_atom_site_aniso_U_23
_atom_site_aniso_U_13
_atom_site_aniso_U_12
Er1 0.03245(14) 0.03591(14) 0.02387(13) 0.00427(9) -0.01314(11) -0.01602(11)
Zn1 0.0321(3) 0.0357(3) 0.0227(3) 0.0018(2) -0.0100(3) -0.0160(3)
O15 0.024(2) 0.0306(19) 0.0271(19) 0.0005(16) -0.0105(17) -0.0055(17)
O1 0.030(2) 0.048(2) 0.0292(19) -0.0041(16) -0.0095(16) -0.0178(17)
O5 0.037(2) 0.0295(17) 0.0262(19) -0.0003(14) -0.0114(17) -0.0097(16)
O3 0.033(2) 0.071(2) 0.028(2) -0.0049(18) -0.0110(17) -0.025(2)
O13 0.069(3) 0.062(3) 0.040(2) 0.011(2) -0.025(2) -0.041(2)
O7 0.056(3) 0.0392(19) 0.0232(19) 0.0081(16) -0.0105(18) -0.0222(19)
O10 0.040(2) 0.059(2) 0.058(3) 0.005(2) -0.023(2) -0.022(2)
O12 0.079(3) 0.059(2) 0.043(2) 0.019(2) -0.034(2) -0.045(2)
O6 0.048(2) 0.042(2) 0.031(2) 0.0055(17) -0.0108(19) -0.0104(19)
O2 0.043(2) 0.058(2) 0.033(2) 0.0052(18) -0.0156(19) -0.023(2)
O4 0.061(3) 0.115(4) 0.026(2) -0.013(2) -0.007(2) -0.042(3)
O9 0.057(3) 0.048(2) 0.050(3) 0.019(2) -0.022(2) -0.019(2)
O14 0.112(4) 0.082(3) 0.089(4) 0.002(3) -0.056(3) -0.064(3)
O11 0.062(3) 0.066(3) 0.078(4) -0.004(3) -0.041(3) 0.017(3)
O8 0.092(3) 0.061(2) 0.052(3) 0.003(2) -0.003(2) 0.001(2)
N1 0.048(3) 0.057(3) 0.035(3) -0.002(2) -0.024(3) -0.009(3)
N2 0.053(3) 0.051(3) 0.054(3) 0.004(3) -0.025(3) -0.028(3)
C18 0.105(6) 0.057(4) 0.030(3) 0.013(3) -0.015(4) -0.031(4)
C10 0.032(3) 0.032(3) 0.032(3) 0.001(2) -0.015(2) -0.015(2)
C1 0.034(3) 0.039(3) 0.026(3) 0.004(2) -0.008(2) -0.018(2)
C13 0.070(5) 0.039(3) 0.062(5) 0.017(3) -0.031(4) -0.010(3)
C11 0.046(3) 0.038(3) 0.032(3) 0.007(2) -0.020(3) -0.022(3)
C15 0.039(3) 0.030(3) 0.040(3) 0.006(2) -0.017(3) -0.013(2)
C2 0.029(3) 0.054(3) 0.033(3) 0.003(3) -0.009(3) -0.018(3)
C6 0.040(3) 0.054(3) 0.029(3) -0.001(3) -0.007(3) -0.022(3)
C7 0.047(4) 0.055(3) 0.029(3) 0.007(3) -0.017(3) -0.025(3)
C9 0.051(4) 0.088(5) 0.044(4) -0.004(3) -0.021(3) -0.039(4)
C16 0.044(4) 0.038(3) 0.044(4) -0.006(3) -0.013(3) -0.004(3)
C12 0.062(4) 0.040(3) 0.049(4) 0.017(3) -0.030(3) -0.020(3)
C3 0.038(4) 0.093(5) 0.042(4) -0.002(3) -0.014(3) -0.030(4)
C14 0.046(4) 0.032(3) 0.060(4) -0.002(3) -0.014(3) -0.006(3)
C8 0.103(7) 0.150(7) 0.043(4) -0.009(5) -0.034(5) -0.063(6)
C5 0.040(4) 0.099(5) 0.030(3) -0.011(3) 0.005(3) -0.032(4)
C4 0.031(4) 0.113(6) 0.051(4) -0.012(4) 0.000(3) -0.029(4)
C17 0.141(7) 0.087(5) 0.055(5) -0.002(4) 0.004(5) -0.003(5)
C20 0.085(7) 0.109(7) 0.145(9) -0.048(6) -0.026(7) -0.024(6)
N3 0.059(5) 0.076(4) 0.123(7) -0.017(4) -0.025(5) -0.013(4)
C19 0.055(5) 0.062(5) 0.117(7) -0.006(5) -0.037(5) -0.019(4)
N4 0.202(6) 0.212(6) 0.199(7) 0.013(4) -0.077(5) -0.093(5)
C21B 0.150(10) 0.146(10) 0.153(11) 0.006(5) -0.050(6) -0.067(6)
C21A 0.150(10) 0.147(9) 0.142(10) 0.012(5) -0.050(6) -0.063(6)
C22A 0.148(12) 0.170(12) 0.129(12) -0.001(9) -0.064(9) -0.038(8)
C22B 0.162(13) 0.146(12) 0.168(13) -0.011(8) -0.059(9) -0.081(9)

loop_
_atom_type_symbol
_atom_type_description
_atom_type_scat_dispersion_real
_atom_type_scat_dispersion_imag
_atom_type_scat_source
C C 0.0033 0.0016 'International Tables Vol C Tables 4.2.6.8 and 6.1.1.4'
H H 0.0000 0.0000 'International Tables Vol C Tables 4.2.6.8 and 6.1.1.4'
Er Er -0.2586 4.9576 'International Tables Vol C Tables 4.2.6.8 and 6.1.1.4'
N N 0.0061 0.0033 'International Tables Vol C Tables 4.2.6.8 and 6.1.1.4'
O O 0.0106 0.0060 'International Tables Vol C Tables 4.2.6.8 and 6.1.1.4'
Zn Zn 0.2839 1.4301 'International Tables Vol C Tables 4.2.6.8 and 6.1.1.4'

loop_
_geom_angle_atom_site_label_1
_geom_angle_atom_site_label_2
_geom_angle_atom_site_label_3
_geom_angle
_geom_angle_site_symmetry_1
_geom_angle_site_symmetry_3
O15 Er1 Zn1 35.69(8) . .
O15 Er1 O13 149.25(13) . .
O15 Er1 O10 76.89(12) . .
O15 Er1 O12 114.47(13) . .
O15 Er1 O6 130.13(11) . .
O15 Er1 O2 128.83(12) . .
O15 Er1 O9 78.36(12) . .
O15 Er1 N1 76.62(12) . .
O15 Er1 N2 136.27(13) . .
O1 Er1 Zn1 34.11(8) . .
O1 Er1 O15 69.41(12) . .
O1 Er1 O5 86.90(11) . .
O1 Er1 O13 137.15(13) . .
O1 Er1 O10 133.97(12) . .
O1 Er1 O12 152.73(12) . .
O1 Er1 O6 81.77(12) . .
O1 Er1 O2 70.39(11) . .
O1 Er1 O9 90.38(13) . .
O1 Er1 N1 113.16(13) . .
O1 Er1 N2 152.62(13) . .
O5 Er1 Zn1 70.76(7) . .
O5 Er1 O15 66.90(11) . .
O5 Er1 O13 119.97(11) . .
O5 Er1 O10 107.94(13) . .
O5 Er1 O12 71.58(11) . .
O5 Er1 O6 71.88(11) . .
O5 Er1 O2 139.52(12) . .
O5 Er1 O9 143.78(12) . .
O5 Er1 N1 128.60(13) . .
O5 Er1 N2 95.49(12) . .
O13 Er1 Zn1 168.51(9) . .
O13 Er1 N1 77.34(12) . .
O13 Er1 N2 25.60(12) . .
O10 Er1 Zn1 109.27(9) . .
O10 Er1 O13 72.54(13) . .
O10 Er1 O12 70.52(13) . .
O10 Er1 O9 51.94(14) . .
O10 Er1 N1 25.97(13) . .
O10 Er1 N2 71.07(13) . .
O12 Er1 Zn1 139.98(8) . .
O12 Er1 O13 51.51(12) . .
O12 Er1 O9 116.88(13) . .
O12 Er1 N1 93.60(14) . .
O12 Er1 N2 26.01(12) . .
O6 Er1 Zn1 104.46(8) . .
O6 Er1 O13 76.91(12) . .
O6 Er1 O10 144.07(12) . .
O6 Er1 O12 75.84(13) . .
O6 Er1 O2 72.01(12) . .
O6 Er1 O9 143.29(13) . .
O6 Er1 N1 153.25(12) . .
O6 Er1 N2 73.19(13) . .
O2 Er1 Zn1 101.52(8) . .
O2 Er1 O13 67.81(12) . .
O2 Er1 O10 111.97(13) . .
O2 Er1 O12 115.86(12) . .
O2 Er1 O9 71.57(14) . .
O2 Er1 N1 91.60(14) . .
O2 Er1 N2 91.09(13) . .
O9 Er1 Zn1 87.19(9) . .
O9 Er1 O13 85.31(12) . .
O9 Er1 N1 25.98(13) . .
O9 Er1 N2 103.02(13) . .
N1 Er1 Zn1 99.36(9) . .
N1 Er1 N2 86.52(13) . .
N2 Er1 Zn1 165.86(10) . .
Er1 Zn1 Er1 130.471(17) . 2_566
Zn1 Zn1 Er1 66.223(18) 2_566 .
Zn1 Zn1 Er1 64.25(2) 2_566 2_566
O15 Zn1 Er1 101.09(9) 2_566 .
O15 Zn1 Er1 98.43(9) . 2_566
O15 Zn1 Er1 39.23(9) 2_566 2_566
O15 Zn1 Er1 40.88(10) . .
O15 Zn1 Zn1 45.24(9) 2_566 2_566
O15 Zn1 Zn1 44.05(9) . 2_566
O15 Zn1 O15 89.29(13) 2_566 .
O15 Zn1 O5 77.82(13) 2_566 2_566
O15 Zn1 O3 93.15(14) 2_566 .
O15 Zn1 O3 153.15(13) . .
O15 Zn1 O7 102.34(13) . 2_566
O15 Zn1 O7 151.89(13) 2_566 2_566
O1 Zn1 Er1 153.82(9) . 2_566
O1 Zn1 Er1 39.53(9) . .
O1 Zn1 Zn1 99.57(10) . 2_566
O1 Zn1 O15 79.94(13) . .
O1 Zn1 O15 114.69(13) . 2_566
O1 Zn1 O5 167.00(12) . 2_566
O1 Zn1 O3 74.76(12) . .
O1 Zn1 O7 92.68(13) . 2_566
O5 Zn1 Er1 38.97(8) 2_566 2_566
O5 Zn1 Er1 137.99(9) 2_566 .
O5 Zn1 Zn1 86.82(9) 2_566 2_566
O5 Zn1 O15 97.38(13) 2_566 .
O5 Zn1 O3 109.28(12) 2_566 .
O5 Zn1 O7 75.38(12) 2_566 2_566
O3 Zn1 Er1 112.70(8) . .
O3 Zn1 Er1 100.29(8) . 2_566
O3 Zn1 Zn1 132.21(10) . 2_566
O7 Zn1 Er1 113.02(9) 2_566 2_566
O7 Zn1 Er1 104.41(8) 2_566 .
O7 Zn1 Zn1 139.91(10) 2_566 2_566
O7 Zn1 O3 87.81(14) 2_566 .
Er1 O15 H15 124(4) . .
Zn1 O15 Er1 107.28(14) 2_566 .
Zn1 O15 Er1 103.43(15) . .
Zn1 O15 Zn1 90.71(13) 2_566 .
Zn1 O15 H15 116(4) . .
Zn1 O15 H15 110(4) 2_566 .
Zn1 O1 Er1 106.36(15) . .
C1 O1 Er1 133.4(3) . .
C1 O1 Zn1 119.6(3) . .
Zn1 O5 Er1 107.32(12) 2_566 .
C10 O5 Er1 136.6(3) . .
C10 O5 Zn1 115.8(3) . 2_566
C2 O3 Zn1 114.2(3) . .
C2 O3 C9 117.7(4) . .
C9 O3 Zn1 128.1(3) . .
N2 O13 Er1 94.9(3) . .
C18 O7 Zn1 127.7(3) . 2_566
C11 O7 Zn1 111.4(3) . 2_566
C11 O7 C18 117.7(4) . .
N1 O10 Er1 96.1(3) . .
N2 O12 Er1 97.1(3) . .
C16 O6 Er1 137.1(4) . .
C7 O2 Er1 131.8(3) . .
C7 O4 C8 117.0(5) . .
N1 O9 Er1 96.0(3) . .
C16 O8 C17 116.8(5) . .
O10 N1 Er1 57.9(3) . .
O10 N1 O9 115.9(4) . .
O9 N1 Er1 58.0(2) . .
O11 N1 Er1 177.1(4) . .
O11 N1 O10 122.4(6) . .
O11 N1 O9 121.7(6) . .
O13 N2 Er1 59.5(2) . .
O13 N2 O12 116.1(4) . .
O12 N2 Er1 56.9(2) . .
O14 N2 Er1 174.0(4) . .
O14 N2 O13 123.2(5) . .
O14 N2 O12 120.7(5) . .
O7 C18 H18A 109.5 . .
O7 C18 H18B 109.5 . .
O7 C18 H18C 109.5 . .
H18A C18 H18B 109.5 . .
H18A C18 H18C 109.5 . .
H18B C18 H18C 109.5 . .
O5 C10 C11 118.0(4) . .
O5 C10 C15 124.6(5) . .
C15 C10 C11 117.3(4) . .
O1 C1 C2 117.5(4) . .
O1 C1 C6 124.8(4) . .
C6 C1 C2 117.6(5) . .
C12 C13 H13 118.7 . .
C14 C13 H13 118.7 . .
C14 C13 C12 122.5(5) . .
O7 C11 C10 113.6(4) . .
C12 C11 O7 124.0(5) . .
C12 C11 C10 122.4(5) . .
C10 C15 C16 120.1(4) . .
C10 C15 C14 120.1(5) . .
C14 C15 C16 119.8(5) . .
O3 C2 C1 112.9(4) . .
C3 C2 O3 125.5(5) . .
C3 C2 C1 121.6(5) . .
C1 C6 C7 119.4(5) . .
C5 C6 C1 119.9(5) . .
C5 C6 C7 120.6(5) . .
O2 C7 O4 121.6(5) . .
O2 C7 C6 124.9(5) . .
O4 C7 C6 113.4(5) . .
O3 C9 H9A 109.5 . .
O3 C9 H9B 109.5 . .
O3 C9 H9C 109.5 . .
H9A C9 H9B 109.5 . .
H9A C9 H9C 109.5 . .
H9B C9 H9C 109.5 . .
O6 C16 O8 120.5(6) . .
O6 C16 C15 127.7(5) . .
O8 C16 C15 111.8(5) . .
C13 C12 H12 120.7 . .
C11 C12 C13 118.5(6) . .
C11 C12 H12 120.7 . .
C2 C3 H3 120.1 . .
C2 C3 C4 119.9(5) . .
C4 C3 H3 120.1 . .
C13 C14 C15 119.1(6) . .
C13 C14 H14 120.5 . .
C15 C14 H14 120.5 . .
O4 C8 H8A 109.5 . .
O4 C8 H8B 109.5 . .
O4 C8 H8C 109.5 . .
H8A C8 H8B 109.5 . .
H8A C8 H8C 109.5 . .
H8B C8 H8C 109.5 . .
C6 C5 H5 119.6 . .
C4 C5 C6 120.7(6) . .
C4 C5 H5 119.6 . .
C3 C4 H4 119.9 . .
C5 C4 C3 120.1(6) . .
C5 C4 H4 119.9 . .
O8 C17 H17A 109.5 . .
O8 C17 H17B 109.5 . .
O8 C17 H17C 109.5 . .
H17A C17 H17B 109.5 . .
H17A C17 H17C 109.5 . .
H17B C17 H17C 109.5 . .
H20A C20 H20B 109.5 . .
H20A C20 H20C 109.5 . .
H20B C20 H20C 109.5 . .
C19 C20 H20A 109.5 . .
C19 C20 H20B 109.5 . .
C19 C20 H20C 109.5 . .
N3 C19 C20 178.3(10) . .
C21B N4 C21A 118.3(18) . .
C22B C21B N4 153(4) . .
C22A C21A N4 170(2) . .
C21A C22A H22A 109.5 . .
C21A C22A H22B 109.5 . .
C21A C22A H22C 109.5 . .
H22A C22A H22B 109.5 . .
H22A C22A H22C 109.5 . .
H22B C22A H22C 109.5 . .
C21B C22B H22D 109.5 . .
C21B C22B H22E 109.5 . .
C21B C22B H22F 109.5 . .
H22D C22B H22E 109.5 . .
H22D C22B H22F 109.5 . .
H22E C22B H22F 109.5 . .

loop_
_geom_bond_atom_site_label_1
_geom_bond_atom_site_label_2
_geom_bond_distance
_geom_bond_site_symmetry_2
Er1 Zn1 3.4754(6) .
Er1 O15 2.339(3) .
Er1 O1 2.305(3) .
Er1 O5 2.326(3) .
Er1 O13 2.503(3) .
Er1 O10 2.441(4) .
Er1 O12 2.442(3) .
Er1 O6 2.354(4) .
Er1 O2 2.378(4) .
Er1 O9 2.444(3) .
Er1 N1 2.865(5) .
Er1 N2 2.893(4) .
Zn1 Zn1 2.9354(11) 2_566
Zn1 O15 2.041(3) 2_566
Zn1 O15 2.084(3) .
Zn1 O1 2.031(3) .
Zn1 O5 2.053(3) 2_566
Zn1 O3 2.204(3) .
Zn1 O7 2.194(3) 2_566
O15 H15 0.71(4) .
O1 C1 1.333(6) .
O5 C10 1.330(5) .
O3 C2 1.385(6) .
O3 C9 1.431(5) .
O13 N2 1.254(5) .
O7 C18 1.422(6) .
O7 C11 1.383(6) .
O10 N1 1.262(6) .
O12 N2 1.278(5) .
O6 C16 1.213(6) .
O2 C7 1.215(6) .
O4 C7 1.319(6) .
O4 C8 1.452(6) .
O9 N1 1.262(6) .
O14 N2 1.218(5) .
O11 N1 1.219(5) .
O8 C16 1.337(6) .
O8 C17 1.452(8) .
C18 H18A 0.9600 .
C18 H18B 0.9600 .
C18 H18C 0.9600 .
C10 C11 1.418(6) .
C10 C15 1.407(7) .
C1 C2 1.417(6) .
C1 C6 1.407(7) .
C13 H13 0.9300 .
C13 C12 1.390(8) .
C13 C14 1.359(8) .
C11 C12 1.360(7) .
C15 C16 1.449(7) .
C15 C14 1.418(7) .
C2 C3 1.355(7) .
C6 C7 1.478(7) .
C6 C5 1.400(7) .
C9 H9A 0.9600 .
C9 H9B 0.9600 .
C9 H9C 0.9600 .
C12 H12 0.9300 .
C3 H3 0.9300 .
C3 C4 1.407(8) .
C14 H14 0.9300 .
C8 H8A 0.9600 .
C8 H8B 0.9600 .
C8 H8C 0.9600 .
C5 H5 0.9300 .
C5 C4 1.360(7) .
C4 H4 0.9300 .
C17 H17A 0.9600 .
C17 H17B 0.9600 .
C17 H17C 0.9600 .
C20 H20A 0.9600 .
C20 H20B 0.9600 .
C20 H20C 0.9600 .
C20 C19 1.439(11) .
N3 C19 1.112(9) .
N4 C21B 1.26(3) .
N4 C21A 1.46(3) .
C21B C22B 1.05(3) .
C21A C22A 1.33(3) .
C22A H22A 0.9600 .
C22A H22B 0.9600 .
C22A H22C 0.9600 .
C22B H22D 0.9600 .
C22B H22E 0.9600 .
C22B H22F 0.9600 .

loop_
_geom_torsion_atom_site_label_1
_geom_torsion_atom_site_label_2
_geom_torsion_atom_site_label_3
_geom_torsion_atom_site_label_4
_geom_torsion
_geom_torsion_site_symmetry_1
Er1 O1 C1 C2 -160.2(3) .
Er1 O1 C1 C6 21.9(7) .
Er1 O5 C10 C11 -169.1(3) .
Er1 O5 C10 C15 13.5(7) .
Er1 O13 N2 O12 6.4(5) .
Er1 O13 N2 O14 -173.7(5) .
Er1 O10 N1 O9 -1.6(5) .
Er1 O10 N1 O11 176.6(4) .
Er1 O12 N2 O13 -6.6(5) .
Er1 O12 N2 O14 173.5(5) .
Er1 O6 C16 O8 171.1(4) .
Er1 O6 C16 C15 -8.7(9) .
Er1 O2 C7 O4 145.5(4) .
Er1 O2 C7 C6 -35.5(8) .
Er1 O9 N1 O10 1.6(5) .
Er1 O9 N1 O11 -176.7(4) .
Zn1 O1 C1 C2 9.9(6) .
Zn1 O1 C1 C6 -168.0(4) .
Zn1 O5 C10 C11 18.1(5) 2_566
Zn1 O5 C10 C15 -159.3(4) 2_566
Zn1 O3 C2 C1 -4.5(5) .
Zn1 O3 C2 C3 175.2(5) .
Zn1 O7 C11 C10 -17.3(5) 2_566
Zn1 O7 C11 C12 162.0(4) 2_566
O1 C1 C2 O3 -2.9(7) .
O1 C1 C2 C3 177.4(5) .
O1 C1 C6 C7 6.8(8) .
O1 C1 C6 C5 -177.3(5) .
O5 C10 C11 O7 0.7(6) .
O5 C10 C11 C12 -178.6(4) .
O5 C10 C15 C16 0.4(7) .
O5 C10 C15 C14 177.6(4) .
O3 C2 C3 C4 -178.2(5) .
O7 C11 C12 C13 -178.4(5) .
C18 O7 C11 C10 -178.6(4) .
C18 O7 C11 C12 0.6(7) .
C10 C11 C12 C13 0.8(8) .
C10 C15 C16 O6 -2.7(9) .
C10 C15 C16 O8 177.4(5) .
C10 C15 C14 C13 0.7(8) .
C1 C2 C3 C4 1.5(9) .
C1 C6 C7 O2 0.4(8) .
C1 C6 C7 O4 179.4(5) .
C1 C6 C5 C4 -2.2(9) .
C11 C10 C15 C16 -177.0(4) .
C11 C10 C15 C14 0.2(7) .
C15 C10 C11 O7 178.3(4) .
C15 C10 C11 C12 -1.0(7) .
C2 C1 C6 C7 -171.1(5) .
C2 C1 C6 C5 4.8(8) .
C2 C3 C4 C5 1.4(10) .
C6 C1 C2 O3 175.1(4) .
C6 C1 C2 C3 -4.5(8) .
C6 C5 C4 C3 -1.0(10) .
C7 C6 C5 C4 173.7(6) .
C9 O3 C2 C1 175.1(4) .
C9 O3 C2 C3 -5.2(8) .
C16 C15 C14 C13 177.9(5) .
C12 C13 C14 C15 -0.9(9) .
C14 C13 C12 C11 0.2(9) .
C14 C15 C16 O6 -179.9(5) .
C14 C15 C16 O8 0.3(7) .
C8 O4 C7 O2 0.0(8) .
C8 O4 C7 C6 -179.1(5) .
C5 C6 C7 O2 -175.5(6) .
C5 C6 C7 O4 3.6(8) .
C17 O8 C16 O6 0.0(9) .
C17 O8 C16 C15 179.9(6) .
C21A N4 C21B C22B -93(7) .
